data_7161210
loop_
_publ_author_name
'Shan, Jing'
'Ke, Zhen-Fu'
'Qin, Lei'
'Cui, Bao-Dong'
'Zhao, Jiang-Yu'
'Chen, Yong-Zheng'

_publ_section_title
;
 Enantioselective [3 + 2] cycloaddition of spirocyclopropyloxindoles with
 2-(phthalimido)acrylates: access to spirocyclopentaneoxindoles.
;
_journal_issue 18
_journal_name_full 'Organic &amp; biomolecular chemistry'
_journal_page_first 3941
_journal_page_last 3946
_journal_paper_doi 10.1039/d6ob00398b
_journal_volume 24
_journal_year 2026
_chemical_absolute_configuration ad
_chemical_formula_moiety 'C26 H23 Br N2 O5'
_chemical_formula_sum 'C26 H23 Br N2 O5'
_chemical_formula_weight 523.37
_space_group_crystal_system orthorhombic
_space_group_IT_number 19
_space_group_name_Hall 'P 2ac 2ab'
_space_group_name_H-M_alt 'P 21 21 21'
_atom_sites_solution_hydrogens geom
_atom_sites_solution_primary dual
_audit_creation_date 2025-02-26
_audit_creation_method
;
Olex2 1.5-beta
(compiled 2022.04.07 svn.rca3783a0 for OlexSys, GUI svn.r6439)
;
_audit_update_record
;
2026-02-03 deposited with the CCDC.	2026-04-17 downloaded from the CCDC.
;
_cell_angle_alpha 90
_cell_angle_beta 90
_cell_angle_gamma 90
_cell_formula_units_Z 4
_cell_length_a 10.6564(2)
_cell_length_b 10.6915(3)
_cell_length_c 21.0319(4)
_cell_measurement_reflns_used 12214
_cell_measurement_temperature 293.01(10)
_cell_measurement_theta_max 69.3070
_cell_measurement_theta_min 4.1030
_cell_volume 2396.23(9)
_computing_cell_refinement 'CrysAlisPro 1.171.43.121a (Rigaku OD, 2024)'
_computing_data_collection 'CrysAlisPro 1.171.43.121a (Rigaku OD, 2024)'
_computing_data_reduction 'CrysAlisPro 1.171.43.121a (Rigaku OD, 2024)'
_computing_molecular_graphics 'Olex2 1.5-beta (Dolomanov et al., 2009)'
_computing_publication_material 'Olex2 1.5-beta (Dolomanov et al., 2009)'
_computing_structure_refinement 'SHELXL 2018/3 (Sheldrick, 2015)'
_computing_structure_solution 'SHELXT 2018/2 (Sheldrick, 2018)'
_diffrn_ambient_environment air
_diffrn_ambient_temperature 293.01(10)
_diffrn_detector 'Hybrid Pixel Array Detector'
_diffrn_detector_area_resol_mean 10.0000
_diffrn_detector_type HyPix
_diffrn_measured_fraction_theta_full 0.997
_diffrn_measured_fraction_theta_max 0.971
_diffrn_measurement_details
;
List of Runs (angles in degrees, time in seconds):

  # Type    Start    End  Width  t~exp~   \w     \q     \k     \f   Frames
#--------------------------------------------------------------------------
  1  \w    -65.00 -26.00   0.50    0.07    -- -103.00  73.00  63.00   78
  2  \w    -97.00 -24.00   0.50    0.07    -- -103.00 116.00 139.00  146
  3  \w    -87.00  -5.00   0.50    0.05    --  -36.61 116.00 139.00  164
  4  \w    -16.00  46.00   0.50    0.05    --  -36.61  38.00  30.00  124
  5  \w    -16.00  46.00   0.50    0.05    --  -36.61  38.00 -60.00  124
  6  \w     30.00  93.00   0.50    0.07    --  109.42-112.00-120.00  126
  7  \w     30.00  93.00   0.50    0.07    --  109.42-112.00 150.00  126
  8  \w    -56.00  -9.00   0.50    0.05    --  -36.61 -57.00   0.00   94
  9  \w    -56.00  -9.00   0.50    0.05    --  -36.61 -57.00  60.00   94
 10  \w    -56.00  -9.00   0.50    0.05    --  -36.61 -57.00 120.00   94
 11  \w    -56.00  -9.00   0.50    0.05    --  -36.61 -57.00 -60.00   94
 12  \w    -56.00  -9.00   0.50    0.05    --  -36.61 -57.00 -90.00   94
 13  \w    -51.00 -16.00   0.50    0.05    --   36.61 -19.00-150.00   70
 14  \w    -51.00 -16.00   0.50    0.05    --   36.61 -19.00-180.00   70
 15  \w    -51.00 -16.00   0.50    0.05    --   36.61 -19.00-120.00   70
 16  \w    -25.00  67.00   0.50    0.05    --   36.61 -73.00 -65.00  184
 17  \w    -51.00 -16.00   0.50    0.05    --   36.61 -19.00 150.00   70
 18  \w     33.00  71.00   0.50    0.08    --  109.42 -73.00 -65.00   76
 19  \w     31.00  78.00   0.50    0.08    --  109.42 -77.00-180.00   94
 20  \w     31.00  78.00   0.50    0.08    --  109.42 -77.00-120.00   94
 21  \w     31.00  78.00   0.50    0.08    --  109.42 -77.00  60.00   94
 22  \w     77.00 169.00   0.50    0.08    --  109.42  30.00-120.00  184
 23  \w    106.00 175.00   0.50    0.08    --  109.42  73.00  63.00  138
 24  \w    106.00 175.00   0.50    0.08    --  109.42  77.00 120.00  138
 25  \w     77.00 169.00   0.50    0.08    --  109.42  30.00-120.00  184
 26  \w      9.00 117.00   0.50    0.05    --   36.61  49.00 -88.00  216
 27  \w   -133.00 -65.00   0.50    0.08    -- -103.00 -15.00  30.00  136
 28  \w   -163.00 -71.00   0.50    0.08    -- -103.00 -30.00 -30.00  184
 29  \w   -174.00 -99.00   0.50    0.08    -- -103.00 -77.00-180.00  150
 30  \w   -174.00-100.00   0.50    0.08    -- -103.00 -73.00 -65.00  148
 31  \w   -174.00 -93.00   0.50    0.08    -- -103.00-116.00  51.00  162
 32  \w   -174.00 -93.00   0.50    0.08    -- -103.00-116.00  51.00  162
 33  \w   -174.00 -99.00   0.50    0.08    -- -103.00 -95.00  60.00  150
 34  \w    -40.00 -14.00   0.50    0.05    --  -36.94 -57.00-180.00   52
 35  \w    -19.00  18.00   0.50    0.05    --  -36.94  77.00 150.00   74
 36  \w    -56.00 -31.00   0.50    0.05    --  -36.94 -57.00  30.00   50
 37  \w    -66.00 -32.00   0.50    0.05    --  -36.94  77.00 150.00   68
 38  \w    -51.00 -25.00   0.50    0.08    -- -103.00  98.00-140.36   52
 39  \w    -93.00 -67.00   0.50    0.08    -- -103.00  98.00-140.36   52
 40  \w    -93.00 -67.00   0.50    0.08    -- -103.00  94.00 140.88   52
 41  \w    -97.00 -71.00   0.50    0.08    -- -103.00 115.00 173.59   52
 42  \w    -97.00 -60.00   0.50    0.08    -- -103.00 115.00 -17.81   74
 43  \w   -172.00-137.00   0.50    0.08    -- -103.00 -77.00 150.00   70
 44  \w   -146.00-109.00   0.50    0.08    -- -103.00 -77.00-120.00   74
 45  \w    -97.00 -58.50   0.50    0.08    -- -103.00 115.00-128.32   77
;
_diffrn_measurement_device 'four-circle diffractometer'
_diffrn_measurement_device_type 'ROD, Synergy Custom system, HyPix'
_diffrn_measurement_method '\w scans'
_diffrn_orient_matrix_type 'CrysAlisPro convention (1999,Acta A55,543-557)'
_diffrn_orient_matrix_UB_11 0.1181105000
_diffrn_orient_matrix_UB_12 -0.0826519000
_diffrn_orient_matrix_UB_13 -0.0044383000
_diffrn_orient_matrix_UB_21 -0.0064749000
_diffrn_orient_matrix_UB_22 -0.0243295000
_diffrn_orient_matrix_UB_23 0.0721428000
_diffrn_orient_matrix_UB_31 -0.0830390000
_diffrn_orient_matrix_UB_32 -0.1155246000
_diffrn_orient_matrix_UB_33 -0.0119367000
_diffrn_radiation_monochromator mirror
_diffrn_radiation_probe x-ray
_diffrn_radiation_type 'Cu K\a'
_diffrn_radiation_wavelength 1.54184
_diffrn_reflns_av_R_equivalents 0.0406
_diffrn_reflns_av_unetI/netI 0.0184
_diffrn_reflns_Laue_measured_fraction_full 0.997
_diffrn_reflns_Laue_measured_fraction_max 0.971
_diffrn_reflns_limit_h_max 13
_diffrn_reflns_limit_h_min -13
_diffrn_reflns_limit_k_max 12
_diffrn_reflns_limit_k_min -13
_diffrn_reflns_limit_l_max 25
_diffrn_reflns_limit_l_min -25
_diffrn_reflns_number 25238
_diffrn_reflns_point_group_measured_fraction_full 0.988
_diffrn_reflns_point_group_measured_fraction_max 0.951
_diffrn_reflns_theta_full 67.684
_diffrn_reflns_theta_max 72.958
_diffrn_reflns_theta_min 4.204
_diffrn_source 'Rotating-anode X-ray tube'
_diffrn_source_type 'Rigaku (Cu) X-ray Source'
_exptl_absorpt_coefficient_mu 2.674
_exptl_absorpt_correction_T_max 1.00000
_exptl_absorpt_correction_T_min 0.61727
_exptl_absorpt_correction_type multi-scan
_exptl_absorpt_process_details
;
CrysAlisPro 1.171.43.121a (Rigaku Oxford Diffraction, 2024)
Empirical absorption correction using spherical harmonics,
implemented in SCALE3 ABSPACK scaling algorithm.
;
_exptl_crystal_colour 'clear light colourless'
_exptl_crystal_density_diffrn 1.451
_exptl_crystal_description block
_exptl_crystal_F_000 1072
_exptl_crystal_size_max 0.14
_exptl_crystal_size_mid 0.12
_exptl_crystal_size_min 0.1
_refine_diff_density_max 0.323
_refine_diff_density_min -0.684
_refine_diff_density_rms 0.046
_refine_ls_abs_structure_details
;
 Flack x determined using 1556 quotients [(I+)-(I-)]/[(I+)+(I-)]
 (Parsons, Flack and Wagner, Acta Cryst. B69 (2013) 249-259).
;
_refine_ls_abs_structure_Flack -0.039(7)
_refine_ls_extinction_method none
_refine_ls_goodness_of_fit_ref 1.072
_refine_ls_hydrogen_treatment constr
_refine_ls_matrix_type full
_refine_ls_number_parameters 320
_refine_ls_number_reflns 4569
_refine_ls_number_restraints 1
_refine_ls_restrained_S_all 1.085
_refine_ls_R_factor_all 0.0479
_refine_ls_R_factor_gt 0.0435
_refine_ls_shift/su_max 0.000
_refine_ls_shift/su_mean 0.000
_refine_ls_structure_factor_coef Fsqd
_refine_ls_weighting_details 'w=1/[\s^2^(Fo^2^)+(0.0710P)^2^+0.4577P] where P=(Fo^2^+2Fc^2^)/3'
_refine_ls_weighting_scheme calc
_refine_ls_wR_factor_gt 0.1233
_refine_ls_wR_factor_ref 0.1276
_reflns_Friedel_coverage 0.723
_reflns_Friedel_fraction_full 0.976
_reflns_Friedel_fraction_max 0.924
_reflns_number_gt 4056
_reflns_number_total 4569
_reflns_threshold_expression 'I > 2\s(I)'
_cod_data_source_file d6ob00398b2.cif
_cod_data_source_block sj_dj_04
_cod_database_code 7161210
_shelx_shelxl_version_number 2018/3
_chemical_oxdiff_formula 'C H O N Br'
_shelx_space_group_comment
;
The symmetry employed for this shelxl refinement is uniquely defined
by the following loop, which should always be used as a source of
symmetry information in preference to the above space-group names.
They are only intended as comments.
;
_olex2_refinement_description
;
1. Fixed Uiso
 At 1.2 times of:
  All C(H) groups, All C(H,H) groups
 At 1.5 times of:
  All C(H,H,H) groups
2. Restrained distances
 C14-C13
 1.4 with sigma of 0.01
3. Others
 Sof(H13A)=Sof(C27)=Sof(H27A)=Sof(H27B)=1-FVAR(1)
 Sof(H13)=Sof(C14)=Sof(H14A)=Sof(H14B)=FVAR(1)
4.a Ternary CH refined with riding coordinates:
 C11(H11)
4.b Secondary CH2 refined with riding coordinates:
 C9(H9A,H9B), C12(H12A,H12B)
4.c Aromatic/amide H refined with riding coordinates:
 C3(H3), C5(H5), C13(H13), C13(H13A), C17(H17), C18(H18), C19(H19), C20(H20)
4.d X=CH2 refined with riding coordinates:
 C14(H14A,H14B), C27(H27A,H27B)
4.e Idealised Me refined as rotating group:
 C24(H24A,H24B,H24C), C25(H25A,H25B,H25C), C26(H26A,H26B,H26C)
;
_olex2_submission_special_instructions 'No special instructions were received'
_oxdiff_exptl_absorpt_empirical_details
;
Empirical correction (ABSPACK) includes:
- Absorption correction using spherical harmonics
- Frame scaling
;
_oxdiff_exptl_absorpt_empirical_full_max 3.973
_oxdiff_exptl_absorpt_empirical_full_min 0.437

loop_
_space_group_symop_operation_xyz
'x, y, z'
'-x+1/2, -y, z+1/2'
'-x, y+1/2, -z+1/2'
'x+1/2, -y+1/2, -z'

loop_
_atom_site_label
_atom_site_type_symbol
_atom_site_fract_x
_atom_site_fract_y
_atom_site_fract_z
_atom_site_U_iso_or_equiv
_atom_site_adp_type
_atom_site_occupancy
_atom_site_site_symmetry_order
_atom_site_calc_flag
_atom_site_refinement_flags_posn
_atom_site_refinement_flags_adp
_atom_site_refinement_flags_occupancy
_atom_site_disorder_assembly
_atom_site_disorder_group
Br1 Br 0.11635(8) 0.45378(9) 0.19611(4) 0.1337(4) Uani 1 1 d . . . . .
O1 O 0.4213(4) 0.5524(5) 0.52290(16) 0.1065(12) Uani 1 1 d . . . . .
O2 O 0.7321(4) 0.4055(4) 0.44610(14) 0.1018(11) Uani 1 1 d . . . . .
O3 O 0.7991(3) 0.3370(3) 0.35196(14) 0.0761(7) Uani 1 1 d . . . . .
O4 O 0.5346(4) 0.2624(3) 0.23527(16) 0.0946(10) Uani 1 1 d . . . . .
O5 O 0.7337(3) 0.6100(3) 0.31062(16) 0.0822(8) Uani 1 1 d . . . . .
N1 N 0.2425(3) 0.5960(4) 0.46620(19) 0.0794(10) Uani 1 1 d . . . . .
N2 N 0.6145(3) 0.4347(3) 0.28910(13) 0.0583(7) Uani 1 1 d . . . . .
C1 C 0.1951(4) 0.5705(4) 0.4049(2) 0.0705(10) Uani 1 1 d . . . . .
C2 C 0.0813(4) 0.6054(5) 0.3774(3) 0.0877(13) Uani 1 1 d . . . . .
C3 C 0.0626(4) 0.5680(5) 0.3148(3) 0.0902(13) Uani 1 1 d . . . . .
H3 H -0.012143 0.589293 0.294727 0.108 Uiso 1 1 calc R U . . .
C4 C 0.1499(5) 0.5012(5) 0.2819(2) 0.0833(12) Uani 1 1 d . . . . .
C5 C 0.2630(4) 0.4658(4) 0.3092(2) 0.0740(10) Uani 1 1 d . . . . .
H5 H 0.322348 0.420626 0.286235 0.089 Uiso 1 1 calc R U . . .
C6 C 0.2843(3) 0.4999(4) 0.37152(19) 0.0657(9) Uani 1 1 d . . . . .
C7 C 0.3959(4) 0.4778(4) 0.41355(18) 0.0669(9) Uani 1 1 d . . . . .
C8 C 0.3578(4) 0.5446(5) 0.4744(2) 0.0801(11) Uani 1 1 d . . . . .
C9 C 0.5212(3) 0.5256(4) 0.38698(19) 0.0662(9) Uani 1 1 d . . . . .
H9A H 0.571535 0.561463 0.420809 0.079 Uiso 1 1 calc R U . . .
H9B H 0.506522 0.589501 0.355120 0.079 Uiso 1 1 calc R U . . .
C10 C 0.5901(3) 0.4128(4) 0.35705(15) 0.0583(8) Uani 1 1 d . . . . .
C11 C 0.5037(4) 0.2965(4) 0.37098(19) 0.0670(9) Uani 1 1 d . . . . .
H11 H 0.446351 0.287063 0.334867 0.080 Uiso 1 1 calc R U . . .
C12 C 0.4265(4) 0.3401(5) 0.4277(2) 0.0760(11) Uani 1 1 d . . . . .
H12A H 0.474291 0.332617 0.466729 0.091 Uiso 1 1 calc R U . . .
H12B H 0.350225 0.291269 0.431588 0.091 Uiso 1 1 calc R U . . .
C13 C 0.5709(5) 0.1759(5) 0.3792(3) 0.0891(13) Uani 1 1 d D . . . .
H13 H 0.602430 0.137810 0.342773 0.107 Uiso 0.745(14) 1 calc R U P A 1
H13A H 0.604192 0.167349 0.419822 0.107 Uiso 0.255(14) 1 calc R U P A 2
C14 C 0.5893(15) 0.1196(10) 0.4328(5) 0.163(6) Uani 0.745(14) 1 d D . P A 1
H14A H 0.559260 0.154614 0.470283 0.195 Uiso 0.745(14) 1 calc R U P A 1
H14B H 0.632478 0.044039 0.433814 0.195 Uiso 0.745(14) 1 calc R U P A 1
C15 C 0.6932(3) 0.5358(4) 0.27274(19) 0.0668(9) Uani 1 1 d . . . . .
C16 C 0.7172(4) 0.5256(4) 0.2039(2) 0.0719(10) Uani 1 1 d . . . . .
C17 C 0.7870(5) 0.6020(6) 0.1641(3) 0.0911(14) Uani 1 1 d . . . . .
H17 H 0.826486 0.673710 0.179199 0.109 Uiso 1 1 calc R U . . .
C18 C 0.7953(6) 0.5664(8) 0.1006(3) 0.109(2) Uani 1 1 d . . . . .
H18 H 0.842070 0.614434 0.072351 0.131 Uiso 1 1 calc R U . . .
C19 C 0.7346(8) 0.4601(7) 0.0791(3) 0.116(2) Uani 1 1 d . . . . .
H19 H 0.740342 0.439476 0.036267 0.139 Uiso 1 1 calc R U . . .
C20 C 0.6661(6) 0.3839(6) 0.1186(2) 0.0999(16) Uani 1 1 d . . . . .
H20 H 0.626435 0.312225 0.103637 0.120 Uiso 1 1 calc R U . . .
C21 C 0.6591(4) 0.4193(5) 0.18196(18) 0.0742(11) Uani 1 1 d . . . . .
C22 C 0.5938(4) 0.3574(4) 0.23594(18) 0.0674(9) Uani 1 1 d . . . . .
C23 C 0.7161(4) 0.3877(4) 0.39037(19) 0.0698(10) Uani 1 1 d . . . . .
C24 C 0.9135(5) 0.2924(6) 0.3814(3) 0.1059(18) Uani 1 1 d . . . . .
H24A H 0.977192 0.282390 0.349491 0.159 Uiso 1 1 calc R U . . .
H24B H 0.897952 0.213370 0.401576 0.159 Uiso 1 1 calc R U . . .
H24C H 0.941279 0.351815 0.412572 0.159 Uiso 1 1 calc R U . . .
C25 C -0.0206(6) 0.6773(8) 0.4109(4) 0.123(2) Uani 1 1 d . . . . .
H25A H -0.036051 0.640383 0.451798 0.185 Uiso 1 1 calc R U . . .
H25B H -0.095986 0.674786 0.386012 0.185 Uiso 1 1 calc R U . . .
H25C H 0.005418 0.762611 0.416390 0.185 Uiso 1 1 calc R U . . .
C26 C 0.1835(6) 0.6727(6) 0.5152(3) 0.1068(18) Uani 1 1 d . . . . .
H26A H 0.167143 0.754661 0.498444 0.160 Uiso 1 1 calc R U . . .
H26B H 0.238662 0.679255 0.551107 0.160 Uiso 1 1 calc R U . . .
H26C H 0.106031 0.634746 0.528129 0.160 Uiso 1 1 calc R U . . .
C27 C 0.5954(17) 0.0769(15) 0.3427(10) 0.078(6) Uani 0.255(14) 1 d . . P A 2
H27A H 0.566875 0.074631 0.300890 0.094 Uiso 0.255(14) 1 calc R U P A 2
H27B H 0.641071 0.010017 0.358974 0.094 Uiso 0.255(14) 1 calc R U P A 2

loop_
_atom_site_aniso_label
_atom_site_aniso_U_11
_atom_site_aniso_U_22
_atom_site_aniso_U_33
_atom_site_aniso_U_23
_atom_site_aniso_U_13
_atom_site_aniso_U_12
Br1 0.1318(6) 0.1606(7) 0.1087(5) -0.0315(5) -0.0557(4) 0.0397(5)
O1 0.106(2) 0.144(3) 0.0688(18) -0.024(2) -0.0070(17) 0.011(2)
O2 0.095(2) 0.147(3) 0.0638(17) -0.0112(19) -0.0284(16) 0.018(2)
O3 0.0590(14) 0.0901(19) 0.0793(17) 0.0033(15) -0.0076(13) 0.0141(14)
O4 0.128(3) 0.080(2) 0.0759(19) -0.0151(16) -0.0011(19) -0.022(2)
O5 0.0710(15) 0.091(2) 0.0846(19) -0.0049(16) -0.0071(15) -0.0228(15)
N1 0.073(2) 0.087(2) 0.079(2) -0.0103(18) 0.0153(17) -0.0020(18)
N2 0.0577(14) 0.0652(18) 0.0519(13) 0.0018(12) -0.0083(11) -0.0033(13)
C1 0.0619(19) 0.071(2) 0.078(2) -0.0019(19) 0.0087(17) -0.0118(18)
C2 0.059(2) 0.083(3) 0.120(4) -0.012(3) 0.003(2) 0.003(2)
C3 0.061(2) 0.095(3) 0.114(4) -0.005(3) -0.015(2) 0.002(2)
C4 0.077(3) 0.088(3) 0.084(3) 0.000(2) -0.016(2) -0.001(2)
C5 0.065(2) 0.083(3) 0.074(2) -0.005(2) -0.0057(18) 0.0024(19)
C6 0.0566(18) 0.069(2) 0.071(2) 0.0020(17) 0.0040(16) -0.0046(17)
C7 0.0615(19) 0.080(2) 0.0595(18) 0.0011(17) 0.0007(15) 0.0000(18)
C8 0.078(2) 0.094(3) 0.068(2) -0.004(2) 0.0071(19) -0.006(2)
C9 0.0573(17) 0.074(2) 0.068(2) -0.0059(18) -0.0038(15) -0.0034(17)
C10 0.0564(17) 0.070(2) 0.0485(16) 0.0015(14) -0.0081(13) 0.0007(16)
C11 0.068(2) 0.069(2) 0.064(2) 0.0068(17) -0.0043(17) -0.0035(17)
C12 0.074(2) 0.087(3) 0.067(2) 0.012(2) 0.0018(18) -0.005(2)
C13 0.094(3) 0.070(3) 0.103(3) 0.002(3) -0.009(3) 0.000(2)
C14 0.217(14) 0.110(7) 0.161(10) 0.060(7) 0.027(9) 0.050(8)
C15 0.0527(17) 0.077(2) 0.070(2) 0.0048(19) -0.0045(15) -0.0051(18)
C16 0.0608(18) 0.088(3) 0.067(2) 0.015(2) 0.0011(17) 0.0077(19)
C17 0.075(3) 0.107(4) 0.092(3) 0.020(3) 0.012(2) 0.005(3)
C18 0.109(4) 0.134(5) 0.083(3) 0.031(4) 0.034(3) 0.019(4)
C19 0.152(6) 0.132(5) 0.065(3) 0.017(3) 0.026(3) 0.040(5)
C20 0.130(4) 0.104(4) 0.066(3) -0.003(2) 0.008(3) 0.018(3)
C21 0.082(2) 0.086(3) 0.0547(18) 0.0029(18) -0.0022(18) 0.014(2)
C22 0.075(2) 0.071(2) 0.0570(19) -0.0048(17) -0.0097(17) 0.002(2)
C23 0.065(2) 0.082(3) 0.062(2) -0.0017(19) -0.0144(17) 0.005(2)
C24 0.065(3) 0.112(4) 0.141(5) 0.015(4) -0.021(3) 0.020(3)
C25 0.076(3) 0.139(5) 0.155(6) -0.030(5) -0.001(4) 0.029(4)
C26 0.106(4) 0.117(4) 0.097(4) -0.024(3) 0.028(3) -0.002(3)
C27 0.079(10) 0.048(9) 0.108(14) 0.008(8) 0.003(9) -0.001(7)

loop_
_atom_type_symbol
_atom_type_description
_atom_type_scat_dispersion_real
_atom_type_scat_dispersion_imag
_atom_type_scat_source
C C 0.0181 0.0091 'International Tables Vol C Tables 4.2.6.8 and 6.1.1.4'
H H 0.0000 0.0000 'International Tables Vol C Tables 4.2.6.8 and 6.1.1.4'
Br Br -0.6763 1.2805 'International Tables Vol C Tables 4.2.6.8 and 6.1.1.4'
N N 0.0311 0.0180 'International Tables Vol C Tables 4.2.6.8 and 6.1.1.4'
O O 0.0492 0.0322 'International Tables Vol C Tables 4.2.6.8 and 6.1.1.4'

loop_
_geom_angle_atom_site_label_1
_geom_angle_atom_site_label_2
_geom_angle_atom_site_label_3
_geom_angle
_geom_angle_site_symmetry_1
_geom_angle_site_symmetry_3
_geom_angle_publ_flag
C23 O3 C24 116.1(4) . . ?
C1 N1 C26 126.8(4) . . ?
C8 N1 C1 111.2(4) . . ?
C8 N1 C26 121.9(4) . . ?
C15 N2 C10 117.7(3) . . ?
C22 N2 C10 130.5(3) . . ?
C22 N2 C15 110.5(3) . . ?
C2 C1 N1 129.6(4) . . ?
C2 C1 C6 121.8(4) . . ?
C6 C1 N1 108.6(4) . . ?
C1 C2 C25 124.7(5) . . ?
C3 C2 C1 116.1(4) . . ?
C3 C2 C25 119.2(5) . . ?
C2 C3 H3 118.9 . . ?
C4 C3 C2 122.3(4) . . ?
C4 C3 H3 118.9 . . ?
C3 C4 Br1 119.5(4) . . ?
C3 C4 C5 121.8(5) . . ?
C5 C4 Br1 118.7(4) . . ?
C4 C5 H5 121.2 . . ?
C6 C5 C4 117.5(4) . . ?
C6 C5 H5 121.2 . . ?
C1 C6 C7 109.1(4) . . ?
C5 C6 C1 120.4(4) . . ?
C5 C6 C7 130.4(4) . . ?
C6 C7 C8 102.1(3) . . ?
C6 C7 C9 115.0(3) . . ?
C6 C7 C12 115.7(4) . . ?
C8 C7 C9 112.5(4) . . ?
C8 C7 C12 110.1(4) . . ?
C9 C7 C12 101.8(3) . . ?
O1 C8 N1 125.3(4) . . ?
O1 C8 C7 125.8(4) . . ?
N1 C8 C7 109.0(4) . . ?
C7 C9 H9A 110.2 . . ?
C7 C9 H9B 110.2 . . ?
C7 C9 C10 107.6(3) . . ?
H9A C9 H9B 108.5 . . ?
C10 C9 H9A 110.2 . . ?
C10 C9 H9B 110.2 . . ?
N2 C10 C9 110.8(3) . . ?
N2 C10 C11 114.2(3) . . ?
N2 C10 C23 108.4(3) . . ?
C9 C10 C11 105.2(3) . . ?
C23 C10 C9 111.4(3) . . ?
C23 C10 C11 106.7(3) . . ?
C10 C11 H11 107.6 . . ?
C12 C11 C10 102.7(3) . . ?
C12 C11 H11 107.6 . . ?
C13 C11 C10 115.2(4) . . ?
C13 C11 H11 107.6 . . ?
C13 C11 C12 115.9(4) . . ?
C7 C12 H12A 110.8 . . ?
C7 C12 H12B 110.8 . . ?
C11 C12 C7 104.9(3) . . ?
C11 C12 H12A 110.8 . . ?
C11 C12 H12B 110.8 . . ?
H12A C12 H12B 108.8 . . ?
C11 C13 H13 117.3 . . ?
C11 C13 H13A 112.1 . . ?
C14 C13 C11 125.4(7) . . ?
C14 C13 H13 117.3 . . ?
C27 C13 C11 135.8(10) . . ?
C27 C13 H13A 112.1 . . ?
C13 C14 H14A 120.0 . . ?
C13 C14 H14B 120.0 . . ?
H14A C14 H14B 120.0 . . ?
O5 C15 N2 123.8(4) . . ?
O5 C15 C16 129.5(4) . . ?
N2 C15 C16 106.6(3) . . ?
C17 C16 C15 130.0(5) . . ?
C21 C16 C15 108.2(4) . . ?
C21 C16 C17 121.8(5) . . ?
C16 C17 H17 121.6 . . ?
C16 C17 C18 116.9(6) . . ?
C18 C17 H17 121.6 . . ?
C17 C18 H18 119.7 . . ?
C19 C18 C17 120.5(5) . . ?
C19 C18 H18 119.7 . . ?
C18 C19 H19 118.7 . . ?
C20 C19 C18 122.6(5) . . ?
C20 C19 H19 118.7 . . ?
C19 C20 H20 121.7 . . ?
C19 C20 C21 116.6(6) . . ?
C21 C20 H20 121.7 . . ?
C16 C21 C20 121.6(5) . . ?
C16 C21 C22 108.9(3) . . ?
C20 C21 C22 129.6(5) . . ?
O4 C22 N2 126.2(4) . . ?
O4 C22 C21 128.0(4) . . ?
N2 C22 C21 105.7(4) . . ?
O2 C23 O3 124.8(4) . . ?
O2 C23 C10 122.8(4) . . ?
O3 C23 C10 112.3(3) . . ?
O3 C24 H24A 109.5 . . ?
O3 C24 H24B 109.5 . . ?
O3 C24 H24C 109.5 . . ?
H24A C24 H24B 109.5 . . ?
H24A C24 H24C 109.5 . . ?
H24B C24 H24C 109.5 . . ?
C2 C25 H25A 109.5 . . ?
C2 C25 H25B 109.5 . . ?
C2 C25 H25C 109.5 . . ?
H25A C25 H25B 109.5 . . ?
H25A C25 H25C 109.5 . . ?
H25B C25 H25C 109.5 . . ?
N1 C26 H26A 109.5 . . ?
N1 C26 H26B 109.5 . . ?
N1 C26 H26C 109.5 . . ?
H26A C26 H26B 109.5 . . ?
H26A C26 H26C 109.5 . . ?
H26B C26 H26C 109.5 . . ?
C13 C27 H27A 120.0 . . ?
C13 C27 H27B 120.0 . . ?
H27A C27 H27B 120.0 . . ?

loop_
_geom_bond_atom_site_label_1
_geom_bond_atom_site_label_2
_geom_bond_distance
_geom_bond_site_symmetry_2
_geom_bond_publ_flag
Br1 C4 1.909(5) . ?
O1 C8 1.227(6) . ?
O2 C23 1.200(5) . ?
O3 C23 1.315(5) . ?
O3 C24 1.448(5) . ?
O4 C22 1.195(6) . ?
O5 C15 1.204(5) . ?
N1 C1 1.412(6) . ?
N1 C8 1.357(6) . ?
N1 C26 1.459(6) . ?
N2 C10 1.471(4) . ?
N2 C15 1.410(5) . ?
N2 C22 1.408(5) . ?
C1 C2 1.395(7) . ?
C1 C6 1.402(6) . ?
C2 C3 1.390(8) . ?
C2 C25 1.505(7) . ?
C3 H3 0.9300 . ?
C3 C4 1.361(7) . ?
C4 C5 1.388(6) . ?
C5 H5 0.9300 . ?
C5 C6 1.380(6) . ?
C6 C7 1.501(6) . ?
C7 C8 1.521(6) . ?
C7 C9 1.535(6) . ?
C7 C12 1.536(7) . ?
C9 H9A 0.9700 . ?
C9 H9B 0.9700 . ?
C9 C10 1.545(6) . ?
C10 C11 1.575(6) . ?
C10 C23 1.538(5) . ?
C11 H11 0.9800 . ?
C11 C12 1.522(6) . ?
C11 C13 1.485(7) . ?
C12 H12A 0.9700 . ?
C12 H12B 0.9700 . ?
C13 H13 0.9300 . ?
C13 H13A 0.9300 . ?
C13 C14 1.293(9) . ?
C13 C27 1.334(19) . ?
C14 H14A 0.9300 . ?
C14 H14B 0.9300 . ?
C15 C16 1.474(6) . ?
C16 C17 1.385(7) . ?
C16 C21 1.374(7) . ?
C17 H17 0.9300 . ?
C17 C18 1.393(8) . ?
C18 H18 0.9300 . ?
C18 C19 1.383(10) . ?
C19 H19 0.9300 . ?
C19 C20 1.373(9) . ?
C20 H20 0.9300 . ?
C20 C21 1.387(6) . ?
C21 C22 1.487(6) . ?
C24 H24A 0.9600 . ?
C24 H24B 0.9600 . ?
C24 H24C 0.9600 . ?
C25 H25A 0.9600 . ?
C25 H25B 0.9600 . ?
C25 H25C 0.9600 . ?
C26 H26A 0.9600 . ?
C26 H26B 0.9600 . ?
C26 H26C 0.9600 . ?
C27 H27A 0.9300 . ?
C27 H27B 0.9300 . ?

loop_
_geom_torsion_atom_site_label_1
_geom_torsion_atom_site_label_2
_geom_torsion_atom_site_label_3
_geom_torsion_atom_site_label_4
_geom_torsion
_geom_torsion_site_symmetry_1
_geom_torsion_site_symmetry_2
_geom_torsion_site_symmetry_3
_geom_torsion_site_symmetry_4
_geom_torsion_publ_flag
Br1 C4 C5 C6 -179.2(3) . . . . ?
O5 C15 C16 C17 -3.8(8) . . . . ?
O5 C15 C16 C21 174.6(4) . . . . ?
N1 C1 C2 C3 178.6(5) . . . . ?
N1 C1 C2 C25 -2.4(9) . . . . ?
N1 C1 C6 C5 -177.8(4) . . . . ?
N1 C1 C6 C7 0.2(5) . . . . ?
N2 C10 C11 C12 -143.8(3) . . . . ?
N2 C10 C11 C13 89.4(4) . . . . ?
N2 C10 C23 O2 155.8(4) . . . . ?
N2 C10 C23 O3 -28.8(5) . . . . ?
N2 C15 C16 C17 179.0(4) . . . . ?
N2 C15 C16 C21 -2.6(4) . . . . ?
C1 N1 C8 O1 179.6(5) . . . . ?
C1 N1 C8 C7 0.4(5) . . . . ?
C1 C2 C3 C4 0.0(8) . . . . ?
C1 C6 C7 C8 0.1(4) . . . . ?
C1 C6 C7 C9 -122.0(4) . . . . ?
C1 C6 C7 C12 119.7(4) . . . . ?
C2 C1 C6 C5 2.0(6) . . . . ?
C2 C1 C6 C7 180.0(4) . . . . ?
C2 C3 C4 Br1 -180.0(4) . . . . ?
C2 C3 C4 C5 0.4(8) . . . . ?
C3 C4 C5 C6 0.4(7) . . . . ?
C4 C5 C6 C1 -1.6(6) . . . . ?
C4 C5 C6 C7 -179.1(4) . . . . ?
C5 C6 C7 C8 177.8(4) . . . . ?
C5 C6 C7 C9 55.7(6) . . . . ?
C5 C6 C7 C12 -62.6(6) . . . . ?
C6 C1 C2 C3 -1.1(7) . . . . ?
C6 C1 C2 C25 177.9(6) . . . . ?
C6 C7 C8 O1 -179.5(5) . . . . ?
C6 C7 C8 N1 -0.3(5) . . . . ?
C6 C7 C9 C10 -98.8(4) . . . . ?
C6 C7 C12 C11 83.7(4) . . . . ?
C7 C9 C10 N2 120.6(3) . . . . ?
C7 C9 C10 C11 -3.3(4) . . . . ?
C7 C9 C10 C23 -118.6(3) . . . . ?
C8 N1 C1 C2 179.8(5) . . . . ?
C8 N1 C1 C6 -0.4(5) . . . . ?
C8 C7 C9 C10 144.9(4) . . . . ?
C8 C7 C12 C11 -161.2(3) . . . . ?
C9 C7 C8 O1 -55.6(7) . . . . ?
C9 C7 C8 N1 123.5(4) . . . . ?
C9 C7 C12 C11 -41.7(4) . . . . ?
C9 C10 C11 C12 -22.0(4) . . . . ?
C9 C10 C11 C13 -148.8(4) . . . . ?
C9 C10 C23 O2 33.6(6) . . . . ?
C9 C10 C23 O3 -150.9(3) . . . . ?
C10 N2 C15 O5 -5.7(6) . . . . ?
C10 N2 C15 C16 171.7(3) . . . . ?
C10 N2 C22 O4 11.3(7) . . . . ?
C10 N2 C22 C21 -169.3(3) . . . . ?
C10 C11 C12 C7 39.8(4) . . . . ?
C10 C11 C13 C14 105.4(10) . . . . ?
C10 C11 C13 C27 -99.2(12) . . . . ?
C11 C10 C23 O2 -80.7(5) . . . . ?
C11 C10 C23 O3 94.7(4) . . . . ?
C12 C7 C8 O1 57.1(6) . . . . ?
C12 C7 C8 N1 -123.7(4) . . . . ?
C12 C7 C9 C10 27.1(4) . . . . ?
C12 C11 C13 C14 -14.4(11) . . . . ?
C12 C11 C13 C27 141.0(12) . . . . ?
C13 C11 C12 C7 166.1(4) . . . . ?
C15 N2 C10 C9 62.6(4) . . . . ?
C15 N2 C10 C11 -178.8(3) . . . . ?
C15 N2 C10 C23 -59.9(4) . . . . ?
C15 N2 C22 O4 177.4(4) . . . . ?
C15 N2 C22 C21 -3.2(4) . . . . ?
C15 C16 C17 C18 178.4(5) . . . . ?
C15 C16 C21 C20 -179.3(5) . . . . ?
C15 C16 C21 C22 0.6(5) . . . . ?
C16 C17 C18 C19 0.8(9) . . . . ?
C16 C21 C22 O4 -179.1(4) . . . . ?
C16 C21 C22 N2 1.6(5) . . . . ?
C17 C16 C21 C20 -0.8(7) . . . . ?
C17 C16 C21 C22 179.2(4) . . . . ?
C17 C18 C19 C20 -1.3(10) . . . . ?
C18 C19 C20 C21 0.7(10) . . . . ?
C19 C20 C21 C16 0.3(8) . . . . ?
C19 C20 C21 C22 -179.6(5) . . . . ?
C20 C21 C22 O4 0.8(8) . . . . ?
C20 C21 C22 N2 -178.5(5) . . . . ?
C21 C16 C17 C18 0.2(7) . . . . ?
C22 N2 C10 C9 -132.1(4) . . . . ?
C22 N2 C10 C11 -13.5(5) . . . . ?
C22 N2 C10 C23 105.3(4) . . . . ?
C22 N2 C15 O5 -173.8(4) . . . . ?
C22 N2 C15 C16 3.6(4) . . . . ?
C23 C10 C11 C12 96.5(4) . . . . ?
C23 C10 C11 C13 -30.4(5) . . . . ?
C24 O3 C23 O2 4.5(7) . . . . ?
C24 O3 C23 C10 -170.8(4) . . . . ?
C25 C2 C3 C4 -179.1(6) . . . . ?
C26 N1 C1 C2 -3.6(8) . . . . ?
C26 N1 C1 C6 176.2(5) . . . . ?
C26 N1 C8 O1 2.8(8) . . . . ?
C26 N1 C8 C7 -176.3(4) . . . . ?
